data_7201146
loop_
_publ_author_name
'Peuronen, Anssi'
'Lahtinen, Manu'
'Valkonen, Jussi'

_publ_section_title
;
 The conformational polymorphism and weak interactions in solid state
 structures of ten new monomeric and dimeric substituted
 dibenzyldimethylammonium chloridopalladate salts
;
_journal_issue 11
_journal_name_full CrystEngComm
_journal_page_first 2344
_journal_paper_doi 10.1039/b905421a
_journal_volume 11
_journal_year 2009
_chemical_formula_moiety '2(C18 H24 N), Cl4 Pd'
_chemical_formula_sum 'C36 H48 Cl4 N2 Pd'
_chemical_formula_weight 756.96
_chemical_name_systematic
;
?
;
_space_group_IT_number 14
_symmetry_cell_setting monoclinic
_symmetry_space_group_name_Hall '-P 2ybc'
_symmetry_space_group_name_H-M 'P 1 21/c 1'
_atom_sites_solution_hydrogens geom
_atom_sites_solution_primary direct
_atom_sites_solution_secondary difmap
_audit_creation_method SHELXL-97
_cell_angle_alpha 90.00
_cell_angle_beta 93.66(3)
_cell_angle_gamma 90.00
_cell_formula_units_Z 2
_cell_length_a 11.223(2)
_cell_length_b 10.657(2)
_cell_length_c 15.065(3)
_cell_measurement_temperature 153(2)
_cell_volume 1798.2(6)
_computing_cell_refinement DENZO-SMN
_computing_data_collection Collect
_computing_data_reduction DENZO-SMN
_computing_molecular_graphics 'Diamond 3.0'
_computing_structure_refinement 'SHELXL-97 (Sheldrick, 1997)'
_computing_structure_solution SHELXS-97
_diffrn_ambient_temperature 153(2)
_diffrn_measured_fraction_theta_full 0.996
_diffrn_measured_fraction_theta_max 0.996
_diffrn_measurement_device_type 'Kappa APEX II'
_diffrn_radiation_monochromator graphite
_diffrn_radiation_source 'fine-focus sealed tube'
_diffrn_radiation_type MoK\a
_diffrn_radiation_wavelength 0.71073
_diffrn_reflns_av_R_equivalents 0.0761
_diffrn_reflns_av_sigmaI/netI 0.1234
_diffrn_reflns_limit_h_max 14
_diffrn_reflns_limit_h_min -15
_diffrn_reflns_limit_k_max 13
_diffrn_reflns_limit_k_min -14
_diffrn_reflns_limit_l_max 19
_diffrn_reflns_limit_l_min -20
_diffrn_reflns_number 13994
_diffrn_reflns_theta_full 28.74
_diffrn_reflns_theta_max 28.74
_diffrn_reflns_theta_min 2.34
_exptl_absorpt_coefficient_mu 0.840
_exptl_absorpt_correction_T_max 0.9059
_exptl_absorpt_correction_T_min 0.8635
_exptl_absorpt_correction_type multi-scan
_exptl_absorpt_process_details 'Denzo (Z. Otwinowski, 2003)'
_exptl_crystal_colour Orange
_exptl_crystal_density_diffrn 1.398
_exptl_crystal_density_method 'not measured'
_exptl_crystal_description Block
_exptl_crystal_F_000 784
_exptl_crystal_size_max 0.18
_exptl_crystal_size_mid 0.12
_exptl_crystal_size_min 0.12
_refine_diff_density_max 0.466
_refine_diff_density_min -0.537
_refine_diff_density_rms 0.098
_refine_ls_extinction_method none
_refine_ls_goodness_of_fit_ref 1.011
_refine_ls_hydrogen_treatment constr
_refine_ls_matrix_type full
_refine_ls_number_parameters 205
_refine_ls_number_reflns 4648
_refine_ls_number_restraints 0
_refine_ls_restrained_S_all 1.011
_refine_ls_R_factor_all 0.1612
_refine_ls_R_factor_gt 0.0671
_refine_ls_shift/su_max 0.000
_refine_ls_shift/su_mean 0.000
_refine_ls_structure_factor_coef Fsqd
_refine_ls_weighting_details 'calc w=1/[\s^2^(Fo^2^)+(0.0685P)^2^+0.5191P] where P=(Fo^2^+2Fc^2^)/3'
_refine_ls_weighting_scheme calc
_refine_ls_wR_factor_gt 0.1406
_refine_ls_wR_factor_ref 0.1719
_reflns_number_gt 2293
_reflns_number_total 4648
_reflns_threshold_expression >2\s(I)
_cod_data_source_file b905421a.txt
_cod_data_source_block 3
_cod_database_code 7201146

loop_
_symmetry_equiv_pos_as_xyz
'x, y, z'
'-x, y+1/2, -z+1/2'
'-x, -y, -z'
'x, -y-1/2, z-1/2'

loop_
_atom_site_label
_atom_site_type_symbol
_atom_site_fract_x
_atom_site_fract_y
_atom_site_fract_z
_atom_site_U_iso_or_equiv
_atom_site_adp_type
_atom_site_occupancy
_atom_site_symmetry_multiplicity
_atom_site_calc_flag
_atom_site_refinement_flags
_atom_site_disorder_assembly
_atom_site_disorder_group
Pd1 Pd 0.5000 0.0000 0.0000 0.0446(2) Uani 1 2 d S . .
Cl1 Cl 0.32803(14) 0.01574(14) 0.07425(8) 0.0540(4) Uani 1 1 d . . .
Cl2 Cl 0.60500(14) 0.08951(14) 0.11983(8) 0.0535(4) Uani 1 1 d . . .
N1 N 0.5510(3) -0.3400(4) 0.1470(2) 0.0304(9) Uani 1 1 d . . .
C33 C 0.2833(5) -0.4869(5) 0.1442(3) 0.0379(12) Uani 1 1 d . . .
H33 H 0.3114 -0.5151 0.2016 0.045 Uiso 1 1 calc R . .
C37 C 0.2826(4) -0.3356(5) 0.0267(3) 0.0316(11) Uani 1 1 d . . .
H37 H 0.3120 -0.2600 0.0027 0.038 Uiso 1 1 calc R . .
C31 C 0.4235(4) -0.3014(5) 0.1604(3) 0.0327(11) Uani 1 1 d . . .
H31A H 0.4098 -0.3080 0.2245 0.039 Uiso 1 1 calc R . .
H31B H 0.4137 -0.2121 0.1433 0.039 Uiso 1 1 calc R . .
C36 C 0.1943(5) -0.4015(5) -0.0220(3) 0.0369(12) Uani 1 1 d . . .
C32 C 0.3297(4) -0.3763(5) 0.1094(3) 0.0303(11) Uani 1 1 d . . .
C21 C 0.6308(4) -0.2500(5) 0.2033(3) 0.0385(13) Uani 1 1 d . . .
H21A H 0.6064 -0.1629 0.1881 0.046 Uiso 1 1 calc R . .
H21B H 0.6162 -0.2636 0.2667 0.046 Uiso 1 1 calc R . .
C35 C 0.1550(5) -0.5124(5) 0.0129(4) 0.0415(13) Uani 1 1 d . . .
H35 H 0.0974 -0.5609 -0.0210 0.050 Uiso 1 1 calc R . .
C23 C 0.8322(5) -0.3414(6) 0.2468(4) 0.0495(15) Uani 1 1 d . A .
H23 H 0.7975 -0.3904 0.2911 0.059 Uiso 1 1 calc R . .
C34 C 0.1969(5) -0.5552(5) 0.0955(4) 0.0422(13) Uani 1 1 d . . .
H34 H 0.1667 -0.6308 0.1188 0.051 Uiso 1 1 calc R . .
C11 C 0.5757(4) -0.3279(5) 0.0511(3) 0.0359(12) Uani 1 1 d . . .
H11A H 0.6579 -0.3541 0.0428 0.054 Uiso 1 1 calc R . .
H11B H 0.5650 -0.2404 0.0324 0.054 Uiso 1 1 calc R . .
H11C H 0.5203 -0.3814 0.0152 0.054 Uiso 1 1 calc R . .
C12 C 0.5741(5) -0.4710(5) 0.1767(3) 0.0370(13) Uani 1 1 d . . .
H12A H 0.5210 -0.5280 0.1418 0.056 Uiso 1 1 calc R . .
H12B H 0.5591 -0.4787 0.2399 0.056 Uiso 1 1 calc R . .
H12C H 0.6573 -0.4929 0.1680 0.056 Uiso 1 1 calc R . .
C22 C 0.7627(5) -0.2621(5) 0.1926(4) 0.0445(14) Uani 1 1 d . . .
C27 C 0.8167(5) -0.1900(6) 0.1307(4) 0.0520(15) Uani 1 1 d . A .
H27 H 0.7692 -0.1340 0.0944 0.062 Uiso 1 1 calc R . .
C38 C 0.1421(5) -0.3504(6) -0.1091(3) 0.0516(15) Uani 1 1 d . . .
H38A H 0.0708 -0.3007 -0.0988 0.077 Uiso 1 1 calc R . .
H38B H 0.1202 -0.4201 -0.1494 0.077 Uiso 1 1 calc R . .
H38C H 0.2012 -0.2972 -0.1360 0.077 Uiso 1 1 calc R . .
C25 C 1.0061(5) -0.2763(6) 0.1723(4) 0.0578(17) Uani 1 1 d . A .
H25 H 1.0894 -0.2823 0.1652 0.069 Uiso 1 1 calc R . .
C24 C 0.9553(6) -0.3479(6) 0.2351(4) 0.0610(18) Uani 1 1 d . . .
H24 H 1.0040 -0.4030 0.2713 0.073 Uiso 0.670(10) 1 calc PR A 1
C26 C 0.9382(6) -0.1968(7) 0.1200(4) 0.0627(17) Uani 1 1 d . . .
H26 H 0.9735 -0.1466 0.0766 0.075 Uiso 0.330(10) 1 calc PR A 2
C28A C 0.9950(9) -0.1223(10) 0.0587(7) 0.075(3) Uani 0.670(10) 1 d P A 1
H28A H 1.0810 -0.1202 0.0746 0.112 Uiso 0.670(10) 1 calc PR A 1
H28B H 0.9628 -0.0369 0.0596 0.112 Uiso 0.670(10) 1 calc PR A 1
H28C H 0.9808 -0.1578 -0.0011 0.112 Uiso 0.670(10) 1 calc PR A 1
C28B C 1.0263(18) -0.428(2) 0.2854(14) 0.075(3) Uani 0.330(10) 1 d P A 2
H28D H 1.0194 -0.5125 0.2605 0.112 Uiso 0.330(10) 1 calc PR A 2
H28E H 1.0012 -0.4283 0.3465 0.112 Uiso 0.330(10) 1 calc PR A 2
H28F H 1.1095 -0.3997 0.2854 0.112 Uiso 0.330(10) 1 calc PR A 2

loop_
_atom_site_aniso_label
_atom_site_aniso_U_11
_atom_site_aniso_U_22
_atom_site_aniso_U_33
_atom_site_aniso_U_23
_atom_site_aniso_U_13
_atom_site_aniso_U_12
Pd1 0.0644(5) 0.0429(4) 0.0261(3) 0.0028(3) 0.0012(2) -0.0067(3)
Cl1 0.0625(10) 0.0645(10) 0.0355(6) 0.0012(7) 0.0067(6) -0.0023(8)
Cl2 0.0731(11) 0.0605(9) 0.0265(6) -0.0020(6) -0.0009(6) -0.0178(8)
N1 0.030(2) 0.036(2) 0.0248(18) -0.0060(18) -0.0004(16) -0.0012(19)
C33 0.037(3) 0.038(3) 0.038(2) 0.005(2) 0.000(2) 0.008(3)
C37 0.030(3) 0.032(3) 0.032(2) 0.004(2) -0.002(2) 0.003(2)
C31 0.031(3) 0.041(3) 0.026(2) -0.003(2) 0.000(2) 0.002(2)
C36 0.030(3) 0.044(3) 0.036(2) -0.003(2) -0.005(2) 0.006(3)
C32 0.022(3) 0.037(3) 0.032(2) -0.005(2) 0.000(2) 0.005(2)
C21 0.030(3) 0.045(3) 0.040(3) -0.017(2) -0.005(2) -0.006(3)
C35 0.026(3) 0.041(3) 0.057(3) -0.008(3) -0.003(2) -0.004(3)
C23 0.036(4) 0.061(4) 0.051(3) -0.017(3) -0.007(3) -0.007(3)
C34 0.030(3) 0.037(3) 0.059(3) 0.008(3) 0.003(3) -0.002(3)
C11 0.038(3) 0.040(3) 0.030(2) -0.006(2) 0.002(2) -0.006(3)
C12 0.035(3) 0.044(3) 0.032(2) -0.007(2) -0.005(2) 0.001(2)
C22 0.032(3) 0.048(3) 0.052(3) -0.023(3) -0.007(3) -0.004(3)
C27 0.040(4) 0.054(4) 0.062(3) -0.012(3) 0.000(3) 0.000(3)
C38 0.052(4) 0.055(4) 0.046(3) 0.002(3) -0.015(3) 0.003(3)
C25 0.029(4) 0.073(4) 0.072(4) -0.023(4) 0.006(3) -0.019(3)
C24 0.043(4) 0.069(4) 0.067(4) -0.034(4) -0.025(3) 0.012(4)
C26 0.041(4) 0.075(5) 0.072(4) -0.003(4) 0.004(3) -0.004(4)
C28A 0.042(6) 0.091(7) 0.093(7) 0.006(6) 0.018(5) -0.019(5)
C28B 0.042(6) 0.091(7) 0.093(7) 0.006(6) 0.018(5) -0.019(5)

loop_
_atom_type_symbol
_atom_type_description
_atom_type_scat_dispersion_real
_atom_type_scat_dispersion_imag
_atom_type_scat_source
C C 0.0033 0.0016 'International Tables Vol C Tables 4.2.6.8 and 6.1.1.4'
H H 0.0000 0.0000 'International Tables Vol C Tables 4.2.6.8 and 6.1.1.4'
N N 0.0061 0.0033 'International Tables Vol C Tables 4.2.6.8 and 6.1.1.4'
Cl Cl 0.1484 0.1585 'International Tables Vol C Tables 4.2.6.8 and 6.1.1.4'
Pd Pd -0.9988 1.0072 'International Tables Vol C Tables 4.2.6.8 and 6.1.1.4'

loop_
_geom_angle_atom_site_label_1
_geom_angle_atom_site_label_2
_geom_angle_atom_site_label_3
_geom_angle
_geom_angle_site_symmetry_1
_geom_angle_site_symmetry_3
_geom_angle_publ_flag
Cl1 Pd1 Cl1 180.00(5) . 3_655 ?
Cl1 Pd1 Cl2 89.53(5) . . ?
Cl1 Pd1 Cl2 90.47(5) 3_655 . ?
Cl1 Pd1 Cl2 90.47(5) . 3_655 ?
Cl1 Pd1 Cl2 89.53(5) 3_655 3_655 ?
Cl2 Pd1 Cl2 180.00(4) . 3_655 ?
C12 N1 C11 109.5(4) . . ?
C12 N1 C31 111.3(4) . . ?
C11 N1 C31 109.9(3) . . ?
C12 N1 C21 109.7(4) . . ?
C11 N1 C21 110.1(4) . . ?
C31 N1 C21 106.3(3) . . ?
C34 C33 C32 120.4(5) . . ?
C34 C33 H33 119.8 . . ?
C32 C33 H33 119.8 . . ?
C36 C37 C32 122.2(4) . . ?
C36 C37 H37 118.9 . . ?
C32 C37 H37 118.9 . . ?
C32 C31 N1 115.2(4) . . ?
C32 C31 H31A 108.5 . . ?
N1 C31 H31A 108.5 . . ?
C32 C31 H31B 108.5 . . ?
N1 C31 H31B 108.5 . . ?
H31A C31 H31B 107.5 . . ?
C35 C36 C37 118.0(4) . . ?
C35 C36 C38 121.8(5) . . ?
C37 C36 C38 120.2(5) . . ?
C37 C32 C33 117.9(4) . . ?
C37 C32 C31 120.6(4) . . ?
C33 C32 C31 121.5(4) . . ?
C22 C21 N1 115.6(4) . . ?
C22 C21 H21A 108.4 . . ?
N1 C21 H21A 108.4 . . ?
C22 C21 H21B 108.4 . . ?
N1 C21 H21B 108.4 . . ?
H21A C21 H21B 107.5 . . ?
C36 C35 C34 121.9(5) . . ?
C36 C35 H35 119.1 . . ?
C34 C35 H35 119.1 . . ?
C22 C23 C24 118.6(6) . . ?
C22 C23 H23 120.7 . . ?
C24 C23 H23 120.7 . . ?
C35 C34 C33 119.5(5) . . ?
C35 C34 H34 120.3 . . ?
C33 C34 H34 120.3 . . ?
N1 C11 H11A 109.5 . . ?
N1 C11 H11B 109.5 . . ?
H11A C11 H11B 109.5 . . ?
N1 C11 H11C 109.5 . . ?
H11A C11 H11C 109.5 . . ?
H11B C11 H11C 109.5 . . ?
N1 C12 H12A 109.5 . . ?
N1 C12 H12B 109.5 . . ?
H12A C12 H12B 109.5 . . ?
N1 C12 H12C 109.5 . . ?
H12A C12 H12C 109.5 . . ?
H12B C12 H12C 109.5 . . ?
C27 C22 C23 119.1(5) . . ?
C27 C22 C21 120.2(5) . . ?
C23 C22 C21 120.7(5) . . ?
C22 C27 C26 121.9(6) . . ?
C22 C27 H27 119.0 . . ?
C26 C27 H27 119.0 . . ?
C36 C38 H38A 109.5 . . ?
C36 C38 H38B 109.5 . . ?
H38A C38 H38B 109.5 . . ?
C36 C38 H38C 109.5 . . ?
H38A C38 H38C 109.5 . . ?
H38B C38 H38C 109.5 . . ?
C26 C25 C24 120.5(6) . . ?
C26 C25 H25 119.8 . . ?
C24 C25 H25 119.8 . . ?
C28B C24 C25 118.6(10) . . ?
C28B C24 C23 120.4(11) . . ?
C25 C24 C23 121.0(6) . . ?
C28B C24 H24 1.3 . . ?
C25 C24 H24 119.5 . . ?
C23 C24 H24 119.5 . . ?
C25 C26 C27 119.0(6) . . ?
C25 C26 C28A 118.3(7) . . ?
C27 C26 C28A 122.7(8) . . ?
C25 C26 H26 120.5 . . ?
C27 C26 H26 120.5 . . ?
C28A C26 H26 2.6 . . ?
C26 C28A H28A 109.5 . . ?
C26 C28A H28B 109.5 . . ?
C26 C28A H28C 109.5 . . ?
C24 C28B H28D 109.5 . . ?
C24 C28B H28E 109.5 . . ?
H28D C28B H28E 109.5 . . ?
C24 C28B H28F 109.5 . . ?
H28D C28B H28F 109.5 . . ?
H28E C28B H28F 109.5 . . ?

loop_
_geom_bond_atom_site_label_1
_geom_bond_atom_site_label_2
_geom_bond_distance
_geom_bond_site_symmetry_2
_geom_bond_publ_flag
Pd1 Cl1 2.2978(15) . ?
Pd1 Cl1 2.2978(16) 3_655 ?
Pd1 Cl2 2.2991(14) . ?
Pd1 Cl2 2.2991(14) 3_655 ?
N1 C12 1.484(6) . ?
N1 C11 1.495(5) . ?
N1 C31 1.515(6) . ?
N1 C21 1.532(6) . ?
C33 C34 1.385(7) . ?
C33 C32 1.404(7) . ?
C33 H33 0.9500 . ?
C37 C36 1.386(7) . ?
C37 C32 1.391(6) . ?
C37 H37 0.9500 . ?
C31 C32 1.494(6) . ?
C31 H31A 0.9900 . ?
C31 H31B 0.9900 . ?
C36 C35 1.377(7) . ?
C36 C38 1.505(7) . ?
C21 C22 1.505(7) . ?
C21 H21A 0.9900 . ?
C21 H21B 0.9900 . ?
C35 C34 1.380(7) . ?
C35 H35 0.9500 . ?
C23 C22 1.380(8) . ?
C23 C24 1.407(8) . ?
C23 H23 0.9500 . ?
C34 H34 0.9500 . ?
C11 H11A 0.9800 . ?
C11 H11B 0.9800 . ?
C11 H11C 0.9800 . ?
C12 H12A 0.9800 . ?
C12 H12B 0.9800 . ?
C12 H12C 0.9800 . ?
C22 C27 1.378(8) . ?
C27 C26 1.385(8) . ?
C27 H27 0.9500 . ?
C38 H38A 0.9800 . ?
C38 H38B 0.9800 . ?
C38 H38C 0.9800 . ?
C25 C26 1.358(9) . ?
C25 C24 1.367(8) . ?
C25 H25 0.9500 . ?
C24 C28B 1.36(2) . ?
C24 H24 0.9500 . ?
C26 C28A 1.401(11) . ?
C26 H26 0.9500 . ?
C28A H28A 0.9800 . ?
C28A H28B 0.9800 . ?
C28A H28C 0.9800 . ?
C28B H28D 0.9800 . ?
C28B H28E 0.9800 . ?
C28B H28F 0.9800 . ?

loop_
_geom_torsion_atom_site_label_1
_geom_torsion_atom_site_label_2
_geom_torsion_atom_site_label_3
_geom_torsion_atom_site_label_4
_geom_torsion
_geom_torsion_site_symmetry_1
_geom_torsion_site_symmetry_2
_geom_torsion_site_symmetry_3
_geom_torsion_site_symmetry_4
_geom_torsion_publ_flag
C12 N1 C31 C32 -61.7(5) . . . . ?
C11 N1 C31 C32 59.7(5) . . . . ?
C21 N1 C31 C32 178.8(4) . . . . ?
C32 C37 C36 C35 -1.6(7) . . . . ?
C32 C37 C36 C38 177.1(4) . . . . ?
C36 C37 C32 C33 -1.2(7) . . . . ?
C36 C37 C32 C31 -179.0(4) . . . . ?
C34 C33 C32 C37 2.6(7) . . . . ?
C34 C33 C32 C31 -179.7(4) . . . . ?
N1 C31 C32 C37 -94.2(5) . . . . ?
N1 C31 C32 C33 88.2(5) . . . . ?
C12 N1 C21 C22 65.8(5) . . . . ?
C11 N1 C21 C22 -54.8(6) . . . . ?
C31 N1 C21 C22 -173.7(4) . . . . ?
C37 C36 C35 C34 3.2(8) . . . . ?
C38 C36 C35 C34 -175.5(5) . . . . ?
C36 C35 C34 C33 -1.8(8) . . . . ?
C32 C33 C34 C35 -1.2(8) . . . . ?
C24 C23 C22 C27 -1.7(8) . . . . ?
C24 C23 C22 C21 -179.0(5) . . . . ?
N1 C21 C22 C27 91.8(6) . . . . ?
N1 C21 C22 C23 -90.9(6) . . . . ?
C23 C22 C27 C26 1.5(8) . . . . ?
C21 C22 C27 C26 178.8(5) . . . . ?
C26 C25 C24 C28B 179.1(12) . . . . ?
C26 C25 C24 C23 0.2(9) . . . . ?
C22 C23 C24 C28B -178.0(12) . . . . ?
C22 C23 C24 C25 0.9(8) . . . . ?
C24 C25 C26 C27 -0.5(9) . . . . ?
C24 C25 C26 C28A 177.9(7) . . . . ?
C22 C27 C26 C25 -0.4(9) . . . . ?
C22 C27 C26 C28A -178.7(7) . . . . ?
